data_2014286
loop_
_publ_author_name
'Jacobs, Ayesha A.'
'Nassimbeni, Luigi R.'
'Taljaard, Benjamin'

_publ_section_title
;
 Desorption kinetics of a xanthenol--dioxane clathrate
;
_journal_issue 9
_journal_name_full 'Acta Crystallographica Section C'
_journal_page_first o668
_journal_page_last o670
_journal_paper_doi 10.1107/S0108270104017792
_journal_volume 60
_journal_year 2004
_chemical_formula_iupac 'C23 H16 O2 , C4 H8 O2'
_chemical_formula_moiety 'C23 H16 O2 , C4 H8 O2'
_chemical_formula_sum 'C27 H24 O4'
_chemical_formula_weight 412.46
_chemical_name_systematic
;
9-(1-naphthyl)-9H-xanthen-9-ol--dioxane (1/1) clathrate
;
_space_group_IT_number 33
_symmetry_cell_setting orthorhombic
_symmetry_space_group_name_Hall 'P 2c -2n'
_symmetry_space_group_name_H-M 'P n a 21'
_atom_sites_solution_hydrogens geom
_atom_sites_solution_primary direct
_atom_sites_solution_secondary difmap
_cell_angle_alpha 90.00
_cell_angle_beta 90.00
_cell_angle_gamma 90.00
_cell_formula_units_Z 4
_cell_length_a 13.597(3)
_cell_length_b 10.404(2)
_cell_length_c 14.735(3)
_cell_measurement_reflns_used 14703
_cell_measurement_temperature 173(2)
_cell_measurement_theta_max 26.57
_cell_measurement_theta_min 4.53
_cell_volume 2084.5(7)
_computing_cell_refinement 'DENZO-SMN (Otwinowski & Minor, 1997)'
_computing_data_collection 'COLLECT (Nonius, 2000)'
_computing_data_reduction DENZO-SMN
_computing_molecular_graphics 'X-SEED (Barbour, 1999b)'
_computing_publication_material SHELXL97
_computing_structure_refinement 'SHELXL97 (Sheldrick, 1997)'
_computing_structure_solution 'SHELXS97 (Sheldrick, 1997)'
_diffrn_ambient_temperature 173(2)
_diffrn_measured_fraction_theta_full 0.971
_diffrn_measured_fraction_theta_max 0.971
_diffrn_measurement_device_type 'Nonius KappaCCD area-detector'
_diffrn_measurement_method '1\% \f scans and \w'
_diffrn_radiation_monochromator graphite
_diffrn_radiation_source 'fine-focus sealed tube'
_diffrn_radiation_type MoK\a
_diffrn_radiation_wavelength 0.71073
_diffrn_reflns_av_R_equivalents 0.0271
_diffrn_reflns_av_sigmaI/netI 0.0204
_diffrn_reflns_limit_h_max 16
_diffrn_reflns_limit_h_min -15
_diffrn_reflns_limit_k_max 13
_diffrn_reflns_limit_k_min -13
_diffrn_reflns_limit_l_max 18
_diffrn_reflns_limit_l_min -18
_diffrn_reflns_number 14703
_diffrn_reflns_theta_full 26.57
_diffrn_reflns_theta_max 26.57
_diffrn_reflns_theta_min 4.53
_exptl_absorpt_coefficient_mu 0.087
_exptl_absorpt_correction_type none
_exptl_crystal_colour colourless
_exptl_crystal_density_diffrn 1.314
_exptl_crystal_density_meas ?
_exptl_crystal_density_method 'not measured'
_exptl_crystal_description rectangular
_exptl_crystal_F_000 872
_exptl_crystal_size_max 0.36
_exptl_crystal_size_mid 0.30
_exptl_crystal_size_min 0.27
_refine_diff_density_max 0.270
_refine_diff_density_min -0.268
_refine_ls_extinction_method none
_refine_ls_goodness_of_fit_ref 1.065
_refine_ls_hydrogen_treatment mixed
_refine_ls_matrix_type full
_refine_ls_number_parameters 284
_refine_ls_number_reflns 2202
_refine_ls_number_restraints 3
_refine_ls_restrained_S_all 1.064
_refine_ls_R_factor_all 0.0354
_refine_ls_R_factor_gt 0.0302
_refine_ls_shift/su_max 0.004
_refine_ls_shift/su_mean 0.000
_refine_ls_structure_factor_coef Fsqd
_refine_ls_weighting_details 'calc w = 1/[\s^2^(Fo^2^)+(0.0476P)^2^+0.3201P] where P=(Fo^2^+2Fc^2^)/3'
_refine_ls_weighting_scheme calc
_refine_ls_wR_factor_gt 0.0739
_refine_ls_wR_factor_ref 0.0760
_reflns_number_gt 2095
_reflns_number_total 2202
_reflns_threshold_expression I>2\s(I)
_cod_data_source_file ta1455.cif
_cod_data_source_block I
_cod_depositor_comments
;
The following automatic conversions were performed:
'_symmetry_cell_setting' value 'Orthorhombic' changed to 'orthorhombic'
according to '/home/saulius/struct/CIF-dictionaries/cif_core.dic'
dictionary named 'cif_core.dic' version 2.4.1 from 2010-06-29.

Automatic conversion script
Id: cif_fix_enum 1527 2010-12-29 10:47:43Z saulius 

The following automatic conversions were performed:

'_symmetry_cell_setting' value 'Orthorhombic' changed to
'orthorhombic' according to
/home/saulius/struct/CIF-dictionaries/cif_core.dic dictionary named
'cif_core.dic' version 2.4.1 from 2010-06-29.

Automatic conversion script
Id: cif_fix_values 1715 2011-07-08 13:25:40Z adriana 

The following automatic conversions were performed:

'_exptl_crystal_density_meas' value 'not measured' was changed to '?'
- the value is perceived as not measured.

Automatic conversion script
Id: cif_fix_values 3008 2015-01-20 13:52:24Z robertas 
;
_cod_database_code 2014286
_cod_database_fobs_code 2014286

loop_
_symmetry_equiv_pos_as_xyz
'x, y, z'
'-x, -y, z+1/2'
'-x+1/2, y+1/2, z+1/2'
'x+1/2, -y+1/2, z'

loop_
_atom_site_label
_atom_site_fract_x
_atom_site_fract_y
_atom_site_fract_z
_atom_site_U_iso_or_equiv
_atom_site_adp_type
_atom_site_calc_flag
_atom_site_refinement_flags
_atom_site_occupancy
_atom_site_disorder_assembly
_atom_site_disorder_group
_atom_site_type_symbol
O1 0.02781(6) 0.68206(9) 0.27386(7) 0.0305(2) Uani d . 1 . . O
C1 0.11736(8) 0.70706(11) 0.23368(8) 0.0215(3) Uani d . 1 . . C
O2 0.26982(6) 0.63727(7) 0.41612(6) 0.02205(19) Uani d D 1 . . O
H1 0.2405(2) 0.7115(2) 0.4450(3) 0.090(8) Uiso d D 1 . . H
C2 0.11322(10) 0.78547(11) 0.15707(9) 0.0264(3) Uani d . 1 . . C
H2 0.0519 0.8171 0.1358 0.032 Uiso calc R 1 . . H
C3 0.19892(11) 0.81647(12) 0.11258(9) 0.0284(3) Uani d . 1 . . C
H3 0.1967 0.8689 0.0599 0.034 Uiso calc R 1 . . H
C4 0.28883(10) 0.77145(12) 0.14437(9) 0.0292(3) Uani d . 1 . . C
H4 0.3482 0.7949 0.1146 0.035 Uiso calc R 1 . . H
C5 0.29105(9) 0.69211(11) 0.21985(9) 0.0232(3) Uani d . 1 . . C
H5 0.3525 0.6609 0.2411 0.028 Uiso calc R 1 . . H
C6 0.20530(8) 0.65708(10) 0.26525(8) 0.0183(2) Uani d . 1 . . C
C7 0.21127(8) 0.57235(10) 0.34919(7) 0.0182(2) Uani d . 1 . . C
C8 0.10915(8) 0.55120(11) 0.38811(8) 0.0200(2) Uani d . 1 . . C
C9 0.09734(10) 0.47796(12) 0.46646(9) 0.0272(3) Uani d . 1 . . C
H9 0.1529 0.4364 0.4922 0.033 Uiso calc R 1 . . H
C10 0.00648(10) 0.46432(13) 0.50766(11) 0.0341(3) Uani d . 1 . . C
H10 0.0000 0.4134 0.5609 0.041 Uiso calc R 1 . . H
C11 -0.07502(10) 0.52528(13) 0.47095(10) 0.0317(3) Uani d . 1 . . C
H11 -0.1374 0.5168 0.4993 0.038 Uiso calc R 1 . . H
C12 -0.06567(9) 0.59796(12) 0.39350(10) 0.0287(3) Uani d . 1 . . C
H12 -0.1214 0.6396 0.3681 0.034 Uiso calc R 1 . . H
C13 0.02614(9) 0.60994(11) 0.35261(8) 0.0222(3) Uani d . 1 . . C
C14 0.26469(8) 0.44521(11) 0.32872(8) 0.0189(2) Uani d . 1 . . C
C15 0.22642(9) 0.35502(10) 0.26434(8) 0.0202(3) Uani d . 1 . . C
C16 0.13696(9) 0.37126(11) 0.21612(9) 0.0244(3) Uani d . 1 . . C
H16 0.0986 0.4461 0.2267 0.029 Uiso calc R 1 . . H
C17 0.10441(11) 0.28195(12) 0.15480(9) 0.0314(3) Uani d . 1 . . C
H17 0.0438 0.2953 0.1242 0.038 Uiso calc R 1 . . H
C18 0.15978(12) 0.17061(13) 0.13657(10) 0.0347(3) Uani d . 1 . . C
H18 0.1375 0.1101 0.0929 0.042 Uiso calc R 1 . . H
C19 0.24560(11) 0.15053(12) 0.18213(10) 0.0329(3) Uani d . 1 . . C
H19 0.2826 0.0749 0.1702 0.039 Uiso calc R 1 . . H
C20 0.28095(9) 0.23979(12) 0.24690(9) 0.0256(3) Uani d . 1 . . C
C21 0.36926(10) 0.21657(13) 0.29498(11) 0.0336(3) Uani d . 1 . . C
H21 0.4054 0.1400 0.2838 0.040 Uiso calc R 1 . . H
C22 0.40275(10) 0.30239(13) 0.35677(10) 0.0336(3) Uani d . 1 . . C
H22 0.4614 0.2848 0.3895 0.040 Uiso calc R 1 . . H
C23 0.35095(9) 0.41808(12) 0.37298(9) 0.0250(3) Uani d . 1 . . C
H23 0.3765 0.4782 0.4154 0.030 Uiso calc R 1 . . H
O1G 0.57502(7) 0.41838(9) 0.51459(7) 0.0337(2) Uani d . 1 . . O
C1G 0.64612(10) 0.40696(13) 0.44347(11) 0.0349(3) Uani d . 1 . . C
H1GA 0.6300 0.3318 0.4050 0.042 Uiso calc R 1 . . H
H1GB 0.7121 0.3929 0.4701 0.042 Uiso calc R 1 . . H
O2G 0.66853(7) 0.63639(8) 0.44131(7) 0.0342(2) Uani d . 1 . . O
C2G 0.64738(11) 0.52669(13) 0.38611(10) 0.0350(3) Uani d . 1 . . C
H2GA 0.6980 0.5183 0.3381 0.042 Uiso calc R 1 . . H
H2GB 0.5827 0.5379 0.3564 0.042 Uiso calc R 1 . . H
C3G 0.59767(11) 0.64770(13) 0.51281(10) 0.0334(3) Uani d . 1 . . C
H3GA 0.5314 0.6615 0.4866 0.040 Uiso calc R 1 . . H
H3GB 0.6139 0.7227 0.5514 0.040 Uiso calc R 1 . . H
C4G 0.59772(11) 0.52758(13) 0.56930(10) 0.0337(3) Uani d . 1 . . C
H4GA 0.6632 0.5160 0.5975 0.040 Uiso calc R 1 . . H
H4GB 0.5485 0.5357 0.6185 0.040 Uiso calc R 1 . . H

loop_
_atom_site_aniso_label
_atom_site_aniso_U_11
_atom_site_aniso_U_22
_atom_site_aniso_U_33
_atom_site_aniso_U_12
_atom_site_aniso_U_13
_atom_site_aniso_U_23
O1 0.0198(4) 0.0359(5) 0.0360(5) 0.0032(3) -0.0017(4) 0.0123(4)
C1 0.0219(5) 0.0192(5) 0.0236(6) 0.0003(4) -0.0012(4) -0.0008(5)
O2 0.0224(4) 0.0231(4) 0.0207(4) -0.0009(3) -0.0039(3) -0.0038(3)
C2 0.0320(6) 0.0205(5) 0.0267(6) 0.0040(5) -0.0079(5) 0.0022(5)
C3 0.0428(7) 0.0201(5) 0.0223(6) 0.0016(5) 0.0018(5) 0.0036(5)
C4 0.0348(6) 0.0253(6) 0.0276(6) 0.0010(5) 0.0081(5) 0.0057(5)
C5 0.0238(5) 0.0204(5) 0.0254(6) 0.0018(4) 0.0013(5) 0.0009(5)
C6 0.0225(5) 0.0143(4) 0.0181(5) 0.0006(4) -0.0003(4) -0.0017(4)
C7 0.0189(5) 0.0179(5) 0.0176(5) -0.0004(4) -0.0027(4) -0.0006(4)
C8 0.0206(5) 0.0175(5) 0.0219(5) -0.0002(4) 0.0013(4) -0.0026(4)
C9 0.0252(6) 0.0296(6) 0.0266(6) 0.0025(5) 0.0028(5) 0.0062(5)
C10 0.0342(7) 0.0359(7) 0.0321(6) -0.0043(6) 0.0091(6) 0.0066(6)
C11 0.0243(6) 0.0337(7) 0.0370(7) -0.0056(5) 0.0093(5) -0.0053(6)
C12 0.0182(5) 0.0284(6) 0.0394(7) 0.0005(5) -0.0001(5) -0.0032(5)
C13 0.0213(5) 0.0200(5) 0.0252(6) -0.0008(4) -0.0004(5) -0.0007(5)
C14 0.0197(5) 0.0176(5) 0.0192(5) 0.0004(4) 0.0019(4) 0.0040(4)
C15 0.0245(5) 0.0177(5) 0.0183(5) -0.0010(4) 0.0036(4) 0.0027(4)
C16 0.0288(6) 0.0194(5) 0.0249(6) 0.0002(4) -0.0022(5) -0.0012(5)
C17 0.0387(7) 0.0265(6) 0.0290(6) -0.0042(5) -0.0047(6) -0.0029(6)
C18 0.0478(8) 0.0253(6) 0.0311(7) -0.0050(6) 0.0019(6) -0.0076(5)
C19 0.0421(7) 0.0200(5) 0.0366(7) 0.0003(5) 0.0111(6) -0.0063(5)
C20 0.0293(6) 0.0196(5) 0.0278(6) 0.0019(4) 0.0075(5) 0.0028(5)
C21 0.0312(6) 0.0230(6) 0.0467(8) 0.0100(5) 0.0062(6) 0.0025(6)
C22 0.0233(6) 0.0312(6) 0.0463(8) 0.0081(5) -0.0043(6) 0.0049(6)
C23 0.0227(5) 0.0247(6) 0.0276(6) 0.0008(4) -0.0012(5) 0.0027(5)
O1G 0.0285(4) 0.0268(4) 0.0459(5) -0.0065(4) 0.0034(4) 0.0041(4)
C1G 0.0291(6) 0.0249(6) 0.0508(8) -0.0023(5) 0.0052(7) -0.0029(6)
O2G 0.0425(5) 0.0234(4) 0.0366(5) -0.0061(4) 0.0142(5) 0.0003(4)
C2G 0.0400(7) 0.0289(6) 0.0361(7) -0.0017(5) 0.0078(6) -0.0044(6)
C3G 0.0415(7) 0.0258(6) 0.0330(7) 0.0002(6) 0.0119(6) 0.0017(6)
C4G 0.0363(7) 0.0302(7) 0.0347(7) -0.0036(5) 0.0028(6) 0.0053(6)

loop_
_atom_type_symbol
_atom_type_description
_atom_type_scat_dispersion_real
_atom_type_scat_dispersion_imag
_atom_type_scat_source
C C 0.0033 0.0016 'International Tables Vol C Tables 4.2.6.8 and 6.1.1.4'
H H 0.0000 0.0000 'International Tables Vol C Tables 4.2.6.8 and 6.1.1.4'
O O 0.0106 0.0060 'International Tables Vol C Tables 4.2.6.8 and 6.1.1.4'

loop_
_geom_angle_atom_site_label_1
_geom_angle_atom_site_label_2
_geom_angle_atom_site_label_3
_geom_angle
_geom_angle_publ_flag
C1 O1 C13 118.52(9) n
C1 C2 H2 120.4 n
C1 C6 C5 117.60(10) n
C1 C6 C7 122.48(10) n
O1 C1 C6 123.20(10) n
O1 C1 C2 114.99(10) n
O1 C13 C8 122.88(10) n
O1 C13 C12 115.27(10) n
C2 C3 C4 120.35(12) n
C2 C3 H3 119.8 n
O2 C7 C8 108.40(9) n
O2 C7 C6 108.39(9) n
O2 C7 C14 106.10(9) n
C3 C2 C1 119.28(12) n
C3 C2 H2 120.4 n
C3 C4 H4 120.3 n
C4 C5 C6 121.55(11) n
C4 C5 H5 119.2 n
C4 C3 H3 119.8 n
C5 C4 C3 119.37(12) n
C5 C4 H4 120.3 n
C5 C6 C7 119.84(10) n
C6 C1 C2 121.80(11) n
C6 C5 H5 119.2 n
C6 C7 C14 111.34(9) n
C7 O2 H1 116.7(2) n
C8 C7 C6 110.02(9) n
C8 C7 C14 112.40(9) n
C8 C9 H9 119.2 n
C8 C13 C12 121.84(12) n
C9 C8 C7 119.86(10) n
C9 C10 C11 119.69(13) n
C9 C10 H10 120.2 n
C10 C9 C8 121.52(12) n
C10 C9 H9 119.2 n
C10 C11 H11 120.0 n
C11 C10 H10 120.2 n
C11 C12 C13 119.44(12) n
C11 C12 H12 120.3 n
C12 C11 C10 120.10(13) n
C12 C11 H11 120.0 n
C13 C12 H12 120.3 n
C13 C8 C9 117.40(11) n
C13 C8 C7 122.57(10) n
C14 C23 C22 121.37(12) n
C14 C23 H23 119.3 n
C14 C15 C20 118.62(11) n
C15 C14 C7 121.44(10) n
C15 C16 H16 119.1 n
C16 C15 C14 124.41(10) n
C16 C15 C20 116.96(11) n
C16 C17 C18 120.77(13) n
C16 C17 H17 119.6 n
C17 C16 C15 121.78(11) n
C17 C16 H16 119.1 n
C17 C18 H18 120.3 n
C18 C17 H17 119.6 n
C18 C19 C20 121.49(12) n
C18 C19 H19 119.3 n
C19 C18 C17 119.36(13) n
C19 C18 H18 120.3 n
C19 C20 C15 119.61(12) n
C20 C19 H19 119.3 n
C20 C21 H21 119.7 n
C21 C20 C19 120.90(12) n
C21 C20 C15 119.49(11) n
C21 C22 C23 120.47(12) n
C21 C22 H22 119.8 n
C22 C21 C20 120.62(12) n
C22 C21 H21 119.7 n
C22 C23 H23 119.3 n
C23 C22 H22 119.8 n
C23 C14 C15 119.40(11) n
C23 C14 C7 119.17(10) n
C1G C2G H2GA 109.6 n
C1G C2G H2GB 109.6 n
O1G C1G C2G 110.50(11) n
O1G C1G H1GA 109.5 n
O1G C1G H1GB 109.5 n
O1G C4G C3G 110.45(12) n
O1G C4G H4GA 109.6 n
O1G C4G H4GB 109.6 n
H1GA C1G H1GB 108.1 n
C2G C1G H1GB 109.5 n
C2G O2G C3G 110.39(10) n
C2G C1G H1GA 109.5 n
O2G C2G C1G 110.07(12) n
O2G C2G H2GA 109.6 n
O2G C2G H2GB 109.6 n
O2G C3G C4G 109.82(11) n
O2G C3G H3GA 109.7 n
O2G C3G H3GB 109.7 n
H2GA C2G H2GB 108.2 n
C3G C4G H4GA 109.6 n
C3G C4G H4GB 109.6 n
H3GA C3G H3GB 108.2 n
C4G C3G H3GA 109.7 n
C4G C3G H3GB 109.7 n
C4G O1G C1G 109.50(10) n
H4GA C4G H4GB 108.1 n

loop_
_geom_bond_atom_site_label_1
_geom_bond_atom_site_label_2
_geom_bond_site_symmetry_2
_geom_bond_distance
_geom_bond_publ_flag
O1 C1 . 1.3787(15) n
O1 C13 . 1.3822(16) n
C1 C6 . 1.3843(16) n
C1 C2 . 1.3939(17) n
O2 C7 . 1.4363(13) n
O2 H1 . 0.9683(18) n
C2 C3 . 1.3753(19) n
C2 H2 . 0.9500 n
C3 C4 . 1.390(2) n
C3 H3 . 0.9500 n
C4 C5 . 1.3855(18) n
C4 H4 . 0.9500 n
C5 C6 . 1.3927(16) n
C5 H5 . 0.9500 n
C6 C7 . 1.5210(15) n
C7 C8 . 1.5182(16) n
C7 C14 . 1.5389(16) n
C8 C13 . 1.3860(16) n
C8 C9 . 1.3926(17) n
C9 C10 . 1.3839(19) n
C9 H9 . 0.9500 n
C10 C11 . 1.387(2) n
C10 H10 . 0.9500 n
C11 C12 . 1.375(2) n
C11 H11 . 0.9500 n
C12 C13 . 1.3917(17) n
C12 H12 . 0.9500 n
C14 C23 . 1.3714(17) n
C14 C15 . 1.4321(16) n
C15 C16 . 1.4188(17) n
C15 C20 . 1.4329(16) n
C16 C17 . 1.3696(18) n
C16 H16 . 0.9500 n
C17 C18 . 1.407(2) n
C17 H17 . 0.9500 n
C18 C19 . 1.362(2) n
C18 H18 . 0.9500 n
C19 C20 . 1.4159(19) n
C19 H19 . 0.9500 n
C20 C21 . 1.4148(19) n
C21 C22 . 1.354(2) n
C21 H21 . 0.9500 n
C22 C23 . 1.4150(18) n
C22 H22 . 0.9500 n
C23 H23 . 0.9500 n
O1G C4G . 1.4268(17) n
O1G C1G . 1.4308(18) n
C1G C2G . 1.505(2) n
C1G H1GA . 0.9900 n
C1G H1GB . 0.9900 n
O2G C2G . 1.4308(16) n
O2G C3G . 1.4326(17) n
C2G H2GA . 0.9900 n
C2G H2GB . 0.9900 n
C3G C4G . 1.5017(19) n
C3G H3GA . 0.9900 n
C3G H3GB . 0.9900 n
C4G H4GA . 0.9900 n
C4G H4GB . 0.9900 n

loop_
_geom_hbond_atom_site_label_D
_geom_hbond_atom_site_label_H
_geom_hbond_atom_site_label_A
_geom_hbond_site_symmetry_A
_geom_hbond_distance_DH
_geom_hbond_distance_HA
_geom_hbond_distance_DA
_geom_hbond_angle_DHA
_geom_hbond_publ_flag
O2 H1 O2G 4_465 0.968(3) 1.861(2) 2.7530(10) 152.0(10) y

loop_
_geom_torsion_atom_site_label_1
_geom_torsion_atom_site_label_2
_geom_torsion_atom_site_label_3
_geom_torsion_atom_site_label_4
_geom_torsion
_geom_torsion_publ_flag
C1 C2 C3 C4 -0.83(19) n
C1 C6 C7 O2 -117.00(11) n
C1 C6 C7 C8 1.36(14) n
C1 C6 C7 C14 126.67(11) n
C1 O1 C13 C8 -6.46(17) n
C1 O1 C13 C12 174.70(11) n
O1 C1 C2 C3 179.61(11) n
O1 C1 C6 C7 -1.66(17) n
O1 C1 C6 C5 -178.52(11) n
C2 C1 C6 C7 179.44(11) n
C2 C3 C4 C5 1.77(19) n
C2 C1 C6 C5 2.59(17) n
O2 C7 C8 C13 114.64(12) n
O2 C7 C8 C9 -60.50(13) n
O2 C7 C14 C23 -0.33(14) n
O2 C7 C14 C15 179.87(10) n
C3 C4 C5 C6 -0.53(19) n
C4 C5 C6 C1 -1.61(17) n
C4 C5 C6 C7 -178.55(11) n
C5 C6 C7 C8 178.15(10) n
C5 C6 C7 O2 59.78(13) n
C5 C6 C7 C14 -56.55(13) n
C6 C1 C2 C3 -1.41(18) n
C6 C7 C8 C13 -3.73(15) n
C6 C7 C8 C9 -178.86(10) n
C6 C7 C14 C23 117.40(12) n
C6 C7 C14 C15 -62.41(13) n
C7 C8 C9 C10 175.22(12) n
C7 C8 C13 O1 6.60(18) n
C7 C8 C13 C12 -174.64(11) n
C7 C14 C15 C16 -1.72(17) n
C7 C14 C15 C20 178.59(10) n
C7 C14 C23 C22 179.83(11) n
C8 C9 C10 C11 -0.4(2) n
C8 C7 C14 C23 -118.64(12) n
C8 C7 C14 C15 61.56(14) n
C9 C10 C11 C12 0.6(2) n
C9 C8 C13 O1 -178.16(11) n
C9 C8 C13 C12 0.60(18) n
C10 C11 C12 C13 -0.2(2) n
C11 C12 C13 O1 178.40(11) n
C11 C12 C13 C8 -0.45(19) n
C13 O1 C1 C6 3.99(17) n
C13 O1 C1 C2 -177.05(10) n
C13 C8 C9 C10 -0.16(18) n
C14 C7 C8 C13 -128.42(12) n
C14 C7 C8 C9 56.44(14) n
C14 C15 C16 C17 179.53(12) n
C14 C15 C20 C21 1.57(17) n
C14 C15 C20 C19 -178.67(11) n
C15 C14 C23 C22 -0.37(18) n
C15 C20 C21 C22 -0.3(2) n
C15 C16 C17 C18 -0.8(2) n
C16 C15 C20 C21 -178.14(12) n
C16 C15 C20 C19 1.61(17) n
C16 C17 C18 C19 1.5(2) n
C17 C18 C19 C20 -0.6(2) n
C18 C19 C20 C21 178.80(13) n
C18 C19 C20 C15 -1.0(2) n
C19 C20 C21 C22 179.92(13) n
C20 C21 C22 C23 -1.3(2) n
C20 C15 C16 C17 -0.78(18) n
C21 C22 C23 C14 1.7(2) n
C23 C14 C15 C20 -1.21(17) n
C23 C14 C15 C16 178.48(11) n
O1G C1G C2G O2G 57.94(15) n
C1G O1G C4G C3G 59.12(14) n
C2G O2G C3G C4G 58.03(15) n
O2G C3G C4G O1G -59.00(15) n
C3G O2G C2G C1G -57.57(14) n
C4G O1G C1G C2G -58.53(14) n

loop_
_cod_related_entry_id
_cod_related_entry_database
_cod_related_entry_code
1 ChemSpider 21134088
